data_4083772
loop_
_publ_author_name
'Samigullin, Kamil'
'Bolte, Michael'
'Lerner, Hans-Wolfram'
'Wagner, Matthias'

_publ_section_title
;
 Facile Synthesis of (3,5-(CF3)2C6H3)2BX (X = H, OMe, F, Cl, Br):
 Reagents for the Introduction of a Strong Boryl Acceptor Unit
;
_journal_name_full Organometallics
_journal_page_first 140626134355006
_journal_paper_doi 10.1021/om500476d
_journal_year 2014
_chemical_formula_moiety 'C16 H6 B F13'
_chemical_formula_sum 'C16 H6 B F13'
_chemical_formula_weight 456.02
_chemical_name_systematic ?
_space_group_crystal_system triclinic
_space_group_IT_number 2
_space_group_name_Hall '-P 1'
_space_group_name_H-M_alt 'P -1'
_symmetry_space_group_name_Hall '-P 1'
_symmetry_space_group_name_H-M 'P -1'
_atom_sites_solution_hydrogens geom
_audit_creation_method SHELXL-97
_cell_angle_alpha 106.735(6)
_cell_angle_beta 96.468(6)
_cell_angle_gamma 109.340(6)
_cell_formula_units_Z 2
_cell_length_a 7.7653(6)
_cell_length_b 9.4004(7)
_cell_length_c 12.8035(10)
_cell_measurement_reflns_used 40628
_cell_measurement_temperature 173(2)
_cell_measurement_theta_max 30.1
_cell_measurement_theta_min 3.4
_cell_volume 821.84(12)
_computing_cell_refinement 'X-Area (Stoe & Cie, 2001)'
_computing_data_collection 'X-Area (Stoe & Cie, 2001)'
_computing_data_reduction 'X-Area (Stoe & Cie, 2001)'
_computing_molecular_graphics 'XP in SHELXTL-Plus (Sheldrick, 2008)'
_computing_publication_material SHELXL97
_computing_structure_refinement 'SHELXL (Sheldrick, 2008)'
_computing_structure_solution 'SHELXS (Sheldrick, 2008)'
_diffrn_ambient_temperature 173(2)
_diffrn_measured_fraction_theta_full 0.983
_diffrn_measured_fraction_theta_max 0.985
_diffrn_measurement_device_type 'STOE IPDS II two-circle-diffractometer'
_diffrn_measurement_method \w
_diffrn_radiation_type MoK\a
_diffrn_radiation_wavelength 0.71073
_diffrn_reflns_av_R_equivalents 0.0960
_diffrn_reflns_av_unetI/netI 0.0496
_diffrn_reflns_Laue_measured_fraction_full 0.983
_diffrn_reflns_Laue_measured_fraction_max 0.985
_diffrn_reflns_limit_h_max 9
_diffrn_reflns_limit_h_min -10
_diffrn_reflns_limit_k_max 13
_diffrn_reflns_limit_k_min -13
_diffrn_reflns_limit_l_max 17
_diffrn_reflns_limit_l_min -17
_diffrn_reflns_number 18484
_diffrn_reflns_point_group_measured_fraction_full 0.983
_diffrn_reflns_point_group_measured_fraction_max 0.985
_diffrn_reflns_theta_full 25.000
_diffrn_reflns_theta_max 29.626
_diffrn_reflns_theta_min 3.328
_diffrn_source 'Genix 3D I\mS microfocus X-ray source'
_exptl_absorpt_coefficient_mu 0.210
_exptl_absorpt_correction_T_max 0.945
_exptl_absorpt_correction_T_min 0.936
_exptl_absorpt_correction_type multi-scan
_exptl_absorpt_process_details 'X-Area (Stoe & Cie, 2001)'
_exptl_crystal_colour colourless
_exptl_crystal_density_diffrn 1.843
_exptl_crystal_description block
_exptl_crystal_F_000 448
_exptl_crystal_size_max 0.320
_exptl_crystal_size_mid 0.310
_exptl_crystal_size_min 0.270
_refine_diff_density_max 0.655
_refine_diff_density_min -0.489
_refine_diff_density_rms 0.058
_refine_ls_extinction_method none
_refine_ls_goodness_of_fit_ref 1.059
_refine_ls_hydrogen_treatment constr
_refine_ls_matrix_type full
_refine_ls_number_parameters 271
_refine_ls_number_reflns 4557
_refine_ls_number_restraints 0
_refine_ls_restrained_S_all 1.059
_refine_ls_R_factor_all 0.0653
_refine_ls_R_factor_gt 0.0616
_refine_ls_shift/su_max 0.001
_refine_ls_shift/su_mean 0.000
_refine_ls_structure_factor_coef Fsqd
_refine_ls_weighting_details 'w=1/[\s^2^(Fo^2^)+(0.0775P)^2^+0.4154P] where P=(Fo^2^+2Fc^2^)/3'
_refine_ls_weighting_scheme calc
_refine_ls_wR_factor_gt 0.1688
_refine_ls_wR_factor_ref 0.1723
_reflns_Friedel_coverage 0.000
_reflns_number_gt 4140
_reflns_number_total 4557
_reflns_threshold_expression 'I > 2\s(I)'
_cod_data_source_file om500476d_si_002.cif
_cod_data_source_block wa1859
_cod_database_code 4083772
_shelx_space_group_comment
; 
The symmetry employed for this shelxl refinement is uniquely defined 
by the following loop, which should always be used as a source of 
symmetry information in preference to the above space-group names. 
They are only intended as comments. 
;
_shelx_estimated_absorpt_t_min 0.936
_shelx_estimated_absorpt_t_max 0.945
_shelxl_version_number 2013-3

loop_
_space_group_symop_operation_xyz
'x, y, z'
'-x, -y, -z'

loop_
_atom_site_label
_atom_site_type_symbol
_atom_site_fract_x
_atom_site_fract_y
_atom_site_fract_z
_atom_site_U_iso_or_equiv
_atom_site_adp_type
_atom_site_occupancy
_atom_site_site_symmetry_order
_atom_site_calc_flag
_atom_site_refinement_flags_posn
_atom_site_refinement_flags_adp
B1 B 0.4978(3) 0.2461(2) 0.75294(15) 0.0328(4) Uani 1 1 d . .
F1 F 0.57320(18) 0.17011(13) 0.80496(9) 0.0455(3) Uani 1 1 d . .
C1 C 0.3838(2) 0.14873(19) 0.62930(13) 0.0301(3) Uani 1 1 d . .
C2 C 0.3609(2) 0.22429(19) 0.55229(13) 0.0303(3) Uani 1 1 d . .
H2 H 0.4078 0.3383 0.5764 0.036 Uiso 1 1 calc R U
C3 C 0.2705(2) 0.1346(2) 0.44098(13) 0.0311(3) Uani 1 1 d . .
C4 C 0.1985(2) -0.0324(2) 0.40443(13) 0.0319(3) Uani 1 1 d . .
H4 H 0.1349 -0.0935 0.3285 0.038 Uiso 1 1 calc R U
C5 C 0.2205(2) -0.10887(19) 0.47989(13) 0.0301(3) Uani 1 1 d . .
C6 C 0.3135(2) -0.01941(19) 0.59125(13) 0.0305(3) Uani 1 1 d . .
H6 H 0.3294 -0.0730 0.6420 0.037 Uiso 1 1 calc R U
C7 C 0.2490(3) 0.2141(2) 0.35743(15) 0.0389(4) Uani 1 1 d . .
C8 C 0.1434(2) -0.2889(2) 0.43966(14) 0.0337(3) Uani 1 1 d . .
C11 C 0.5335(2) 0.42437(19) 0.82130(13) 0.0312(3) Uani 1 1 d . .
C12 C 0.4092(2) 0.4956(2) 0.79986(13) 0.0318(3) Uani 1 1 d . .
H12 H 0.3015 0.4367 0.7396 0.038 Uiso 1 1 calc R U
C13 C 0.4403(2) 0.6525(2) 0.86556(13) 0.0331(3) Uani 1 1 d . .
C14 C 0.5986(2) 0.7417(2) 0.95211(13) 0.0346(3) Uani 1 1 d . .
H14 H 0.6213 0.8494 0.9958 0.042 Uiso 1 1 calc R U
C15 C 0.7235(2) 0.6717(2) 0.97403(13) 0.0338(3) Uani 1 1 d . .
C16 C 0.6920(2) 0.5147(2) 0.91060(13) 0.0331(3) Uani 1 1 d . .
H16 H 0.7780 0.4680 0.9276 0.040 Uiso 1 1 calc R U
C17 C 0.2985(3) 0.7211(2) 0.84173(16) 0.0415(4) Uani 1 1 d . .
C18 C 0.8945(3) 0.7699(2) 1.06821(15) 0.0406(4) Uani 1 1 d . .
F71 F 0.3533(3) 0.36973(16) 0.39576(12) 0.0698(5) Uani 1 1 d . .
F72 F 0.0736(2) 0.1982(2) 0.32506(14) 0.0701(5) Uani 1 1 d . .
F73 F 0.2955(3) 0.1487(2) 0.26371(12) 0.0691(5) Uani 1 1 d . .
F81 F -0.03884(16) -0.35038(15) 0.43584(13) 0.0540(3) Uani 1 1 d . .
F82 F 0.22880(19) -0.34603(14) 0.50295(11) 0.0499(3) Uani 1 1 d . .
F83 F 0.1621(2) -0.35176(14) 0.33558(10) 0.0519(3) Uani 1 1 d . .
F171 F 0.3564(3) 0.87618(18) 0.89455(17) 0.0900(7) Uani 1 1 d . .
F172 F 0.1388(2) 0.6510(2) 0.86816(18) 0.0800(5) Uani 1 1 d . .
F173 F 0.2469(3) 0.6955(2) 0.73360(12) 0.0727(5) Uani 1 1 d . .
F181 F 0.85204(19) 0.85089(19) 1.15964(10) 0.0601(4) Uani 1 1 d . .
F182 F 0.9761(2) 0.68136(18) 1.10066(12) 0.0635(4) Uani 1 1 d . .
F183 F 1.02304(19) 0.87841(18) 1.04238(12) 0.0624(4) Uani 1 1 d . .

loop_
_atom_site_aniso_label
_atom_site_aniso_U_11
_atom_site_aniso_U_22
_atom_site_aniso_U_33
_atom_site_aniso_U_23
_atom_site_aniso_U_13
_atom_site_aniso_U_12
B1 0.0340(8) 0.0299(8) 0.0287(8) 0.0047(7) 0.0024(6) 0.0114(7)
F1 0.0575(7) 0.0363(6) 0.0355(5) 0.0045(4) -0.0074(5) 0.0216(5)
C1 0.0295(7) 0.0282(7) 0.0279(7) 0.0043(5) 0.0040(5) 0.0105(6)
C2 0.0291(7) 0.0273(7) 0.0298(7) 0.0049(6) 0.0047(5) 0.0098(5)
C3 0.0304(7) 0.0301(7) 0.0297(7) 0.0072(6) 0.0045(5) 0.0112(6)
C4 0.0309(7) 0.0303(7) 0.0268(7) 0.0036(6) 0.0016(5) 0.0094(6)
C5 0.0277(7) 0.0266(7) 0.0298(7) 0.0043(5) 0.0041(5) 0.0082(5)
C6 0.0309(7) 0.0280(7) 0.0279(7) 0.0053(6) 0.0043(5) 0.0103(6)
C7 0.0454(9) 0.0342(8) 0.0318(8) 0.0100(6) 0.0040(7) 0.0117(7)
C8 0.0329(7) 0.0276(7) 0.0326(8) 0.0041(6) 0.0039(6) 0.0081(6)
C11 0.0336(7) 0.0297(7) 0.0247(7) 0.0039(5) 0.0037(5) 0.0110(6)
C12 0.0337(7) 0.0310(7) 0.0249(7) 0.0039(6) 0.0026(5) 0.0114(6)
C13 0.0390(8) 0.0306(7) 0.0271(7) 0.0065(6) 0.0060(6) 0.0137(6)
C14 0.0413(8) 0.0286(7) 0.0265(7) 0.0028(6) 0.0045(6) 0.0109(6)
C15 0.0350(8) 0.0320(8) 0.0247(7) 0.0036(6) 0.0020(6) 0.0080(6)
C16 0.0344(8) 0.0321(8) 0.0269(7) 0.0049(6) 0.0026(6) 0.0117(6)
C17 0.0481(10) 0.0349(9) 0.0377(9) 0.0047(7) 0.0031(7) 0.0202(7)
C18 0.0384(8) 0.0375(9) 0.0319(8) 0.0018(7) -0.0010(6) 0.0089(7)
F71 0.0980(12) 0.0341(6) 0.0521(8) 0.0181(6) -0.0136(7) 0.0013(7)
F72 0.0560(8) 0.0934(12) 0.0756(10) 0.0510(9) 0.0036(7) 0.0317(8)
F73 0.1140(13) 0.0678(9) 0.0437(7) 0.0275(7) 0.0359(8) 0.0445(9)
F81 0.0333(6) 0.0351(6) 0.0774(9) 0.0073(6) 0.0112(5) 0.0042(4)
F82 0.0596(7) 0.0312(5) 0.0501(7) 0.0093(5) -0.0046(5) 0.0162(5)
F83 0.0706(8) 0.0312(5) 0.0375(6) -0.0018(4) 0.0135(5) 0.0108(5)
F171 0.0859(12) 0.0396(7) 0.1114(14) -0.0145(8) -0.0334(10) 0.0365(8)
F172 0.0608(9) 0.0950(13) 0.1170(15) 0.0549(12) 0.0392(10) 0.0484(9)
F173 0.0973(12) 0.0899(12) 0.0473(8) 0.0193(7) 0.0009(7) 0.0647(10)
F181 0.0518(7) 0.0664(9) 0.0319(6) -0.0126(6) -0.0033(5) 0.0150(6)
F182 0.0581(8) 0.0525(8) 0.0583(8) 0.0039(6) -0.0233(6) 0.0196(6)
F183 0.0484(7) 0.0562(8) 0.0539(8) 0.0126(6) 0.0003(6) -0.0059(6)

loop_
_atom_type_symbol
_atom_type_description
_atom_type_scat_dispersion_real
_atom_type_scat_dispersion_imag
_atom_type_scat_source
C C 0.0033 0.0016 'International Tables Vol C Tables 4.2.6.8 and 6.1.1.4'
H H 0.0000 0.0000 'International Tables Vol C Tables 4.2.6.8 and 6.1.1.4'
B B 0.0013 0.0007 'International Tables Vol C Tables 4.2.6.8 and 6.1.1.4'
F F 0.0171 0.0103 'International Tables Vol C Tables 4.2.6.8 and 6.1.1.4'

loop_
_geom_angle_atom_site_label_1
_geom_angle_atom_site_label_2
_geom_angle_atom_site_label_3
_geom_angle
F1 B1 C1 116.65(14)
F1 B1 C11 116.67(14)
C1 B1 C11 126.68(15)
C2 C1 C6 118.35(14)
C2 C1 B1 121.95(14)
C6 C1 B1 119.54(15)
C3 C2 C1 120.74(15)
C3 C2 H2 119.6
C1 C2 H2 119.6
C2 C3 C4 120.46(15)
C2 C3 C7 121.19(15)
C4 C3 C7 118.35(14)
C5 C4 C3 119.40(14)
C5 C4 H4 120.3
C3 C4 H4 120.3
C4 C5 C6 120.36(15)
C4 C5 C8 119.06(14)
C6 C5 C8 120.58(15)
C5 C6 C1 120.68(15)
C5 C6 H6 119.7
C1 C6 H6 119.7
F71 C7 F72 107.17(18)
F71 C7 F73 107.30(17)
F72 C7 F73 104.97(17)
F71 C7 C3 112.78(15)
F72 C7 C3 112.58(16)
F73 C7 C3 111.56(16)
F82 C8 F81 107.63(15)
F82 C8 F83 106.16(15)
F81 C8 F83 105.96(14)
F82 C8 C5 112.80(14)
F81 C8 C5 112.05(14)
F83 C8 C5 111.81(14)
C12 C11 C16 118.31(15)
C12 C11 B1 122.15(14)
C16 C11 B1 119.48(15)
C11 C12 C13 120.89(15)
C11 C12 H12 119.6
C13 C12 H12 119.6
C14 C13 C12 120.44(16)
C14 C13 C17 120.85(16)
C12 C13 C17 118.71(15)
C13 C14 C15 119.06(15)
C13 C14 H14 120.5
C15 C14 H14 120.5
C14 C15 C16 120.98(15)
C14 C15 C18 118.45(16)
C16 C15 C18 120.57(17)
C15 C16 C11 120.30(16)
C15 C16 H16 119.9
C11 C16 H16 119.9
F171 C17 F173 107.11(19)
F171 C17 F172 107.72(19)
F173 C17 F172 103.71(19)
F171 C17 C13 113.35(17)
F173 C17 C13 112.45(16)
F172 C17 C13 111.90(17)
F183 C18 F182 107.22(18)
F183 C18 F181 106.28(17)
F182 C18 F181 105.85(17)
F183 C18 C15 112.63(16)
F182 C18 C15 112.95(16)
F181 C18 C15 111.43(16)

loop_
_geom_bond_atom_site_label_1
_geom_bond_atom_site_label_2
_geom_bond_distance
B1 F1 1.327(2)
B1 C1 1.562(2)
B1 C11 1.563(2)
C1 C2 1.399(2)
C1 C6 1.399(2)
C2 C3 1.388(2)
C2 H2 0.9500
C3 C4 1.390(2)
C3 C7 1.495(2)
C4 C5 1.387(2)
C4 H4 0.9500
C5 C6 1.392(2)
C5 C8 1.498(2)
C6 H6 0.9500
C7 F71 1.323(2)
C7 F72 1.323(2)
C7 F73 1.330(2)
C8 F82 1.323(2)
C8 F81 1.329(2)
C8 F83 1.339(2)
C11 C12 1.390(2)
C11 C16 1.405(2)
C12 C13 1.394(2)
C12 H12 0.9500
C13 C14 1.385(2)
C13 C17 1.493(3)
C14 C15 1.386(3)
C14 H14 0.9500
C15 C16 1.387(2)
C15 C18 1.502(2)
C16 H16 0.9500
C17 F171 1.309(2)
C17 F173 1.324(2)
C17 F172 1.329(3)
C18 F183 1.319(2)
C18 F182 1.325(2)
C18 F181 1.341(2)

loop_
_geom_torsion_atom_site_label_1
_geom_torsion_atom_site_label_2
_geom_torsion_atom_site_label_3
_geom_torsion_atom_site_label_4
_geom_torsion
F1 B1 C1 C2 -154.37(16)
C11 B1 C1 C2 25.1(3)
F1 B1 C1 C6 20.9(2)
C11 B1 C1 C6 -159.65(16)
C6 C1 C2 C3 0.1(2)
B1 C1 C2 C3 175.38(15)
C1 C2 C3 C4 0.9(2)
C1 C2 C3 C7 -178.62(15)
C2 C3 C4 C5 -1.0(2)
C7 C3 C4 C5 178.56(15)
C3 C4 C5 C6 0.1(2)
C3 C4 C5 C8 -179.67(15)
C4 C5 C6 C1 0.9(2)
C8 C5 C6 C1 -179.32(14)
C2 C1 C6 C5 -1.0(2)
B1 C1 C6 C5 -176.43(15)
C2 C3 C7 F71 12.1(3)
C4 C3 C7 F71 -167.45(17)
C2 C3 C7 F72 -109.3(2)
C4 C3 C7 F72 71.1(2)
C2 C3 C7 F73 132.98(18)
C4 C3 C7 F73 -46.6(2)
C4 C5 C8 F82 156.36(15)
C6 C5 C8 F82 -23.4(2)
C4 C5 C8 F81 -82.0(2)
C6 C5 C8 F81 98.24(19)
C4 C5 C8 F83 36.8(2)
C6 C5 C8 F83 -142.96(16)
F1 B1 C11 C12 -152.67(17)
C1 B1 C11 C12 27.9(3)
F1 B1 C11 C16 24.6(2)
C1 B1 C11 C16 -154.85(17)
C16 C11 C12 C13 -0.3(2)
B1 C11 C12 C13 177.02(16)
C11 C12 C13 C14 1.5(3)
C11 C12 C13 C17 -177.64(16)
C12 C13 C14 C15 -1.4(3)
C17 C13 C14 C15 177.72(17)
C13 C14 C15 C16 0.1(3)
C13 C14 C15 C18 -179.99(16)
C14 C15 C16 C11 1.1(3)
C18 C15 C16 C11 -178.82(16)
C12 C11 C16 C15 -1.0(3)
B1 C11 C16 C15 -178.35(16)
C14 C13 C17 F171 12.1(3)
C12 C13 C17 F171 -168.78(19)
C14 C13 C17 F173 133.79(19)
C12 C13 C17 F173 -47.1(2)
C14 C13 C17 F172 -109.9(2)
C12 C13 C17 F172 69.2(2)
C14 C15 C18 F183 -75.1(2)
C16 C15 C18 F183 104.8(2)
C14 C15 C18 F182 163.26(17)
C16 C15 C18 F182 -16.8(3)
C14 C15 C18 F181 44.3(2)
C16 C15 C18 F181 -135.84(19)
